data_4035508
loop_
_publ_author_name
'Barak, Dinesh S.'
'Dighe, Shashikant U.'
'Avasthi, Ilesha'
'Batra, Sanjay'

_publ_section_title
;
 Iodine-Catalyzed Diazenylation with Arylhydrazine Hydrochlorides in Air.
;
_journal_issue 7
_journal_name_full 'The Journal of organic chemistry'
_journal_page_first 3537
_journal_page_last 3546
_journal_paper_doi 10.1021/acs.joc.7b03149
_journal_volume 83
_journal_year 2018
_chemical_formula_sum 'C16 H13 N3 O'
_chemical_formula_weight 263.29
_space_group_IT_number 61
_space_group_name_Hall '-P 2ac 2ab'
_space_group_name_H-M_alt 'P b c a'
_symmetry_cell_setting orthorhombic
_symmetry_space_group_name_H-M 'P b c a'
_atom_sites_solution_hydrogens geom
_atom_sites_solution_primary direct
_atom_sites_solution_secondary difmap
_audit_creation_method SHELXL-97
_cell_angle_alpha 90.000
_cell_angle_beta 90.000
_cell_angle_gamma 90.000
_cell_formula_units_Z 16
_cell_length_a 15.832(4)
_cell_length_b 17.439(5)
_cell_length_c 19.676(6)
_cell_measurement_reflns_used 4784
_cell_measurement_temperature 100(2)
_cell_measurement_theta_max 25.0
_cell_measurement_theta_min 4.1
_cell_volume 5432(3)
_computing_structure_refinement 'SHELXL-97 (Sheldrick, 1997)'
_diffrn_ambient_temperature 100(2)
_diffrn_measured_fraction_theta_full 0.996
_diffrn_measured_fraction_theta_max 0.996
_diffrn_measurement_device_type 'Bruker D8 Advance diffractometer'
_diffrn_measurement_method \q/2\q
_diffrn_radiation_monochromator graphite
_diffrn_radiation_source 'fine-focus sealed tube'
_diffrn_radiation_type MoK\a
_diffrn_radiation_wavelength 0.71073
_diffrn_reflns_av_R_equivalents 0.0396
_diffrn_reflns_av_sigmaI/netI 0.0221
_diffrn_reflns_limit_h_max 18
_diffrn_reflns_limit_h_min -18
_diffrn_reflns_limit_k_max 19
_diffrn_reflns_limit_k_min -20
_diffrn_reflns_limit_l_max 23
_diffrn_reflns_limit_l_min -23
_diffrn_reflns_number 35782
_diffrn_reflns_theta_full 25.03
_diffrn_reflns_theta_max 25.03
_diffrn_reflns_theta_min 4.10
_exptl_absorpt_coefficient_mu 0.083
_exptl_absorpt_correction_T_max 0.9851
_exptl_absorpt_correction_T_min 0.9819
_exptl_absorpt_correction_type psi-scan
_exptl_absorpt_process_details '(North et al., 1968)'
_exptl_crystal_colour yellow
_exptl_crystal_density_diffrn 1.288
_exptl_crystal_density_method 'not measured'
_exptl_crystal_description needle-like
_exptl_crystal_F_000 2208
_exptl_crystal_size_max 0.22
_exptl_crystal_size_mid 0.20
_exptl_crystal_size_min 0.18
_refine_diff_density_max 0.473
_refine_diff_density_min -0.424
_refine_diff_density_rms 0.056
_refine_ls_extinction_method none
_refine_ls_goodness_of_fit_ref 1.023
_refine_ls_hydrogen_treatment mixed
_refine_ls_matrix_type full
_refine_ls_number_parameters 369
_refine_ls_number_reflns 4784
_refine_ls_number_restraints 0
_refine_ls_restrained_S_all 1.023
_refine_ls_R_factor_all 0.0509
_refine_ls_R_factor_gt 0.0410
_refine_ls_shift/su_max 0.001
_refine_ls_shift/su_mean 0.000
_refine_ls_structure_factor_coef Fsqd
_refine_ls_weighting_details 'calc w=1/[\s^2^(Fo^2^)+(0.0539P)^2^+3.9718P] where P=(Fo^2^+2Fc^2^)/3'
_refine_ls_weighting_scheme calc
_refine_ls_wR_factor_gt 0.1030
_refine_ls_wR_factor_ref 0.1096
_reflns_number_gt 4055
_reflns_number_total 4784
_reflns_threshold_expression >2sigma(I)
_cod_data_source_file jo7b03149_si_002.cif
_cod_data_source_block 3ai
_cod_depositor_comments
;

2020-04-07
Z value and formula fixed to values more according to usual
chemical conventions.                 miguel
;
_cod_original_formula_sum 'C32 H26 N6 O2'
_cod_original_formula_weight 526.59
_cod_original_formula_units_Z 8
_cod_database_code 4035508

loop_
_symmetry_equiv_pos_as_xyz
'x, y, z'
'-x+1/2, -y, z+1/2'
'x+1/2, -y+1/2, -z'
'-x, y+1/2, -z+1/2'
'-x, -y, -z'
'x-1/2, y, -z-1/2'
'-x-1/2, y-1/2, z'
'x, -y-1/2, z-1/2'

loop_
_atom_site_label
_atom_site_type_symbol
_atom_site_fract_x
_atom_site_fract_y
_atom_site_fract_z
_atom_site_U_iso_or_equiv
_atom_site_adp_type
_atom_site_occupancy
_atom_site_symmetry_multiplicity
_atom_site_calc_flag
_atom_site_refinement_flags
O1B O 0.86816(7) 0.07711(7) 0.18677(6) 0.0198(3) Uani 1 1 d .
O1A O 1.02204(7) 0.28412(6) 0.15995(6) 0.0183(3) Uani 1 1 d .
N2A N 0.89296(8) 0.18273(7) 0.04588(6) 0.0128(3) Uani 1 1 d .
N3A N 0.90095(9) 0.13482(8) -0.00468(7) 0.0138(3) Uani 1 1 d .
N3B N 0.74194(9) -0.07479(7) 0.02648(6) 0.0138(3) Uani 1 1 d .
N2B N 0.73700(8) -0.02789(7) 0.07792(6) 0.0129(3) Uani 1 1 d .
C12A C 0.75309(10) 0.15053(9) -0.03743(8) 0.0149(3) Uani 1 1 d .
H12A H 0.7489 0.1944 -0.0108 0.018 Uiso 1 1 calc R
N1B N 0.95188(10) -0.05169(10) 0.06944(8) 0.0283(4) Uani 1 1 d .
C15A C 0.76504(10) 0.02015(9) -0.11744(8) 0.0150(3) Uani 1 1 d .
H15A H 0.7696 -0.0233 -0.1446 0.018 Uiso 1 1 calc R
C7A C 0.95500(10) 0.26173(8) 0.13569(8) 0.0129(3) Uani 1 1 d .
C1A C 0.87313(10) 0.28311(8) 0.16836(8) 0.0129(3) Uani 1 1 d .
N1A N 1.10888(9) 0.17402(9) 0.03213(8) 0.0241(3) Uani 1 1 d .
C5B C 0.64424(11) 0.14562(10) 0.28053(8) 0.0178(4) Uani 1 1 d .
H5B H 0.6406 0.1914 0.3046 0.021 Uiso 1 1 calc R
C8A C 0.96001(10) 0.21078(9) 0.07594(8) 0.0126(3) Uani 1 1 d .
C11A C 0.82861(10) 0.10980(9) -0.04056(8) 0.0129(3) Uani 1 1 d .
C14A C 0.68817(10) 0.05869(9) -0.11433(8) 0.0141(3) Uani 1 1 d .
C4A C 0.72797(11) 0.32828(9) 0.23789(9) 0.0187(4) Uani 1 1 d .
H4A H 0.6795 0.3433 0.2610 0.022 Uiso 1 1 calc R
C16A C 0.83477(10) 0.04480(9) -0.08117(8) 0.0143(3) Uani 1 1 d .
H16A H 0.8855 0.0181 -0.0839 0.017 Uiso 1 1 calc R
C1B C 0.72131(10) 0.06136(9) 0.20556(8) 0.0126(3) Uani 1 1 d .
C11B C 0.66758(10) -0.10111(9) -0.00559(8) 0.0137(3) Uani 1 1 d .
C13B C 0.51738(11) -0.10700(10) -0.01544(8) 0.0192(4) Uani 1 1 d .
H13B H 0.4642 -0.0920 -0.0003 0.023 Uiso 1 1 calc R
C3B C 0.58341(10) 0.02545(10) 0.24659(8) 0.0183(4) Uani 1 1 d .
H3B H 0.5393 -0.0097 0.2486 0.022 Uiso 1 1 calc R
C8B C 0.80524(10) -0.00494(9) 0.10952(8) 0.0132(3) Uani 1 1 d .
C13A C 0.68427(10) 0.12485(9) -0.07450(8) 0.0147(3) Uani 1 1 d .
H13A H 0.6341 0.1525 -0.0728 0.018 Uiso 1 1 calc R
C2A C 0.79615(10) 0.28844(9) 0.13444(8) 0.0143(3) Uani 1 1 d .
H2A H 0.7929 0.2764 0.0885 0.017 Uiso 1 1 calc R
C3A C 0.72431(10) 0.31159(9) 0.16911(8) 0.0164(4) Uani 1 1 d .
H3A H 0.6733 0.3160 0.1460 0.020 Uiso 1 1 calc R
C6A C 0.87644(11) 0.30083(9) 0.23749(8) 0.0161(3) Uani 1 1 d .
H6A H 0.9277 0.2981 0.2605 0.019 Uiso 1 1 calc R
C12B C 0.58818(10) -0.07932(9) 0.01755(8) 0.0168(4) Uani 1 1 d .
H12B H 0.5828 -0.0466 0.0546 0.020 Uiso 1 1 calc R
C6B C 0.71582(10) 0.12913(9) 0.24293(8) 0.0143(3) Uani 1 1 d .
H6B H 0.7607 0.1635 0.2426 0.017 Uiso 1 1 calc R
C7B C 0.80189(10) 0.04708(9) 0.16857(8) 0.0132(3) Uani 1 1 d .
C17A C 0.61182(10) 0.03044(10) -0.15240(8) 0.0186(4) Uani 1 1 d .
H17A H 0.5651 0.0643 -0.1441 0.028 Uiso 1 1 calc R
H17B H 0.5977 -0.0203 -0.1372 0.028 Uiso 1 1 calc R
H17C H 0.6240 0.0293 -0.2002 0.028 Uiso 1 1 calc R
C18A C 1.04418(11) 0.19185(9) 0.05339(8) 0.0158(4) Uani 1 1 d .
C4B C 0.57784(11) 0.09372(10) 0.28218(8) 0.0188(4) Uani 1 1 d .
H4B H 0.5295 0.1048 0.3072 0.023 Uiso 1 1 calc R
C16B C 0.67528(11) -0.15002(9) -0.06074(8) 0.0173(4) Uani 1 1 d .
H16B H 0.7284 -0.1644 -0.0763 0.021 Uiso 1 1 calc R
C14B C 0.52313(11) -0.15658(10) -0.07067(8) 0.0191(4) Uani 1 1 d .
C15B C 0.60320(11) -0.17733(10) -0.09249(9) 0.0208(4) Uani 1 1 d .
H15B H 0.6086 -0.2104 -0.1293 0.025 Uiso 1 1 calc R
C2B C 0.65444(10) 0.00911(9) 0.20797(8) 0.0149(3) Uani 1 1 d .
H2B H 0.6576 -0.0366 0.1837 0.018 Uiso 1 1 calc R
C17B C 0.44487(12) -0.18577(11) -0.10581(10) 0.0289(4) Uani 1 1 d .
H17D H 0.3957 -0.1654 -0.0837 0.043 Uiso 1 1 calc R
H17E H 0.4437 -0.2408 -0.1037 0.043 Uiso 1 1 calc R
H17F H 0.4454 -0.1697 -0.1525 0.043 Uiso 1 1 calc R
C18B C 0.88834(11) -0.02872(9) 0.08860(8) 0.0175(4) Uani 1 1 d .
C5A C 0.80408(11) 0.32248(9) 0.27211(8) 0.0189(4) Uani 1 1 d .
H5A H 0.8066 0.3331 0.3184 0.023 Uiso 1 1 calc R
H20A H 0.9507(14) 0.1168(12) -0.0175(10) 0.029(5) Uiso 1 1 d .
H20B H 0.7938(14) -0.0917(12) 0.0110(10) 0.031(5) Uiso 1 1 d .

loop_
_atom_site_aniso_label
_atom_site_aniso_U_11
_atom_site_aniso_U_22
_atom_site_aniso_U_33
_atom_site_aniso_U_23
_atom_site_aniso_U_13
_atom_site_aniso_U_12
O1B 0.0129(6) 0.0236(6) 0.0229(6) -0.0058(5) -0.0007(5) -0.0026(5)
O1A 0.0141(6) 0.0209(6) 0.0199(6) -0.0021(5) -0.0025(5) -0.0014(5)
N2A 0.0144(7) 0.0125(6) 0.0116(6) 0.0011(5) 0.0004(5) 0.0003(5)
N3A 0.0109(7) 0.0161(7) 0.0145(7) -0.0035(5) 0.0009(5) 0.0016(5)
N3B 0.0116(7) 0.0166(7) 0.0131(7) -0.0020(5) 0.0009(6) 0.0005(5)
N2B 0.0145(7) 0.0125(6) 0.0117(6) 0.0008(5) 0.0004(5) -0.0003(5)
C12A 0.0156(8) 0.0134(7) 0.0155(8) -0.0022(6) 0.0028(7) 0.0008(6)
N1B 0.0155(8) 0.0377(9) 0.0317(9) -0.0146(7) 0.0006(7) 0.0014(7)
C15A 0.0191(9) 0.0136(8) 0.0124(8) 0.0003(6) 0.0029(6) -0.0024(6)
C7A 0.0138(8) 0.0106(7) 0.0142(8) 0.0042(6) -0.0014(6) -0.0003(6)
C1A 0.0149(8) 0.0079(7) 0.0159(8) 0.0007(6) 0.0010(6) -0.0012(6)
N1A 0.0157(8) 0.0311(8) 0.0254(8) -0.0095(7) -0.0005(6) 0.0014(6)
C5B 0.0205(9) 0.0170(8) 0.0160(8) -0.0004(7) 0.0009(7) 0.0045(7)
C8A 0.0112(8) 0.0132(8) 0.0133(8) 0.0020(6) 0.0006(6) 0.0007(6)
C11A 0.0124(8) 0.0164(8) 0.0099(7) 0.0021(6) 0.0010(6) -0.0024(6)
C14A 0.0149(8) 0.0163(8) 0.0112(8) 0.0038(6) 0.0021(6) -0.0032(6)
C4A 0.0190(9) 0.0134(8) 0.0237(9) -0.0021(7) 0.0079(7) 0.0014(7)
C16A 0.0128(8) 0.0149(8) 0.0151(8) 0.0018(6) 0.0026(6) 0.0020(6)
C1B 0.0124(8) 0.0147(8) 0.0108(7) 0.0027(6) -0.0017(6) 0.0019(6)
C11B 0.0146(8) 0.0128(8) 0.0136(8) 0.0032(6) -0.0022(6) -0.0017(6)
C13B 0.0124(8) 0.0241(9) 0.0212(9) 0.0064(7) 0.0014(7) -0.0006(7)
C3B 0.0134(9) 0.0252(9) 0.0165(8) 0.0019(7) 0.0001(7) -0.0053(7)
C8B 0.0110(8) 0.0141(8) 0.0143(8) 0.0017(6) 0.0018(6) 0.0002(6)
C13A 0.0113(8) 0.0169(8) 0.0160(8) 0.0025(6) 0.0016(6) 0.0011(6)
C2A 0.0182(9) 0.0107(7) 0.0140(8) -0.0007(6) 0.0001(7) -0.0006(6)
C3A 0.0136(8) 0.0114(8) 0.0242(9) -0.0003(7) -0.0015(7) 0.0005(6)
C6A 0.0188(9) 0.0125(7) 0.0168(8) -0.0009(6) -0.0028(7) 0.0006(6)
C12B 0.0158(9) 0.0194(8) 0.0152(8) 0.0002(7) 0.0013(7) -0.0002(6)
C6B 0.0142(8) 0.0142(8) 0.0145(8) 0.0019(6) -0.0016(6) -0.0008(6)
C7B 0.0130(8) 0.0116(7) 0.0150(8) 0.0037(6) -0.0020(6) -0.0003(6)
C17A 0.0171(9) 0.0195(8) 0.0193(8) 0.0010(7) -0.0009(7) -0.0024(7)
C18A 0.0162(9) 0.0169(8) 0.0143(8) -0.0024(7) -0.0029(7) -0.0010(7)
C4B 0.0134(8) 0.0273(9) 0.0158(8) 0.0019(7) 0.0035(6) 0.0043(7)
C16B 0.0165(9) 0.0172(8) 0.0181(8) -0.0002(7) 0.0008(7) 0.0024(7)
C14B 0.0201(9) 0.0188(8) 0.0184(8) 0.0077(7) -0.0051(7) -0.0061(7)
C15B 0.0254(10) 0.0191(8) 0.0179(8) -0.0036(7) -0.0040(7) -0.0007(7)
C2B 0.0163(8) 0.0164(8) 0.0121(8) 0.0001(6) -0.0008(6) -0.0014(6)
C17B 0.0249(10) 0.0347(11) 0.0272(10) 0.0053(8) -0.0097(8) -0.0100(8)
C18B 0.0158(9) 0.0196(8) 0.0170(8) -0.0033(7) -0.0015(7) -0.0026(7)
C5A 0.0254(10) 0.0162(8) 0.0151(8) -0.0028(7) 0.0033(7) 0.0013(7)

loop_
_atom_type_symbol
_atom_type_description
_atom_type_scat_dispersion_real
_atom_type_scat_dispersion_imag
_atom_type_scat_source
C C 0.0033 0.0016 'International Tables Vol C Tables 4.2.6.8 and 6.1.1.4'
H H 0.0000 0.0000 'International Tables Vol C Tables 4.2.6.8 and 6.1.1.4'
N N 0.0061 0.0033 'International Tables Vol C Tables 4.2.6.8 and 6.1.1.4'
O O 0.0106 0.0060 'International Tables Vol C Tables 4.2.6.8 and 6.1.1.4'

loop_
_geom_angle_atom_site_label_1
_geom_angle_atom_site_label_2
_geom_angle_atom_site_label_3
_geom_angle
N3A N2A C8A 120.31(13)
N2A N3A C11A 119.97(13)
N2B N3B C11B 120.05(13)
N3B N2B C8B 120.73(13)
C13A C12A C11A 119.15(15)
C16A C15A C14A 121.68(15)
O1A C7A C8A 117.05(14)
O1A C7A C1A 120.23(14)
C8A C7A C1A 122.66(13)
C2A C1A C6A 119.01(15)
C2A C1A C7A 124.73(14)
C6A C1A C7A 116.23(14)
C6B C5B C4B 119.83(15)
N2A C8A C18A 121.61(14)
N2A C8A C7A 122.75(14)
C18A C8A C7A 115.62(13)
C12A C11A C16A 120.11(14)
C12A C11A N3A 121.06(14)
C16A C11A N3A 118.80(14)
C15A C14A C13A 117.55(15)
C15A C14A C17A 121.49(15)
C13A C14A C17A 120.96(15)
C5A C4A C3A 119.76(15)
C15A C16A C11A 119.61(15)
C6B C1B C2B 119.17(14)
C6B C1B C7B 116.91(14)
C2B C1B C7B 123.80(14)
C16B C11B C12B 120.29(15)
C16B C11B N3B 118.47(14)
C12B C11B N3B 121.24(14)
C12B C13B C14B 122.04(16)
C4B C3B C2B 120.38(15)
N2B C8B C18B 122.02(14)
N2B C8B C7B 122.17(14)
C18B C8B C7B 115.81(14)
C12A C13A C14A 121.86(15)
C3A C2A C1A 120.11(15)
C4A C3A C2A 120.50(15)
C5A C6A C1A 120.56(15)
C13B C12B C11B 118.96(15)
C5B C6B C1B 120.61(15)
O1B C7B C8B 117.51(14)
O1B C7B C1B 121.25(14)
C8B C7B C1B 121.23(13)
N1A C18A C8A 175.57(17)
C3B C4B C5B 120.06(15)
C15B C16B C11B 119.49(15)
C15B C14B C13B 117.62(15)
C15B C14B C17B 121.43(16)
C13B C14B C17B 120.94(16)
C14B C15B C16B 121.60(16)
C3B C2B C1B 119.93(15)
N1B C18B C8B 175.23(17)
C4A C5A C6A 120.04(15)

loop_
_geom_bond_atom_site_label_1
_geom_bond_atom_site_label_2
_geom_bond_distance
O1B C7B 1.2260(19)
O1A C7A 1.2275(19)
N2A N3A 1.3053(18)
N2A C8A 1.310(2)
N3A C11A 1.414(2)
N3B N2B 1.3036(18)
N3B C11B 1.412(2)
N2B C8B 1.309(2)
C12A C13A 1.385(2)
C12A C11A 1.392(2)
N1B C18B 1.147(2)
C15A C16A 1.383(2)
C15A C14A 1.392(2)
C7A C8A 1.476(2)
C7A C1A 1.494(2)
C1A C2A 1.393(2)
C1A C6A 1.396(2)
N1A C18A 1.149(2)
C5B C6B 1.384(2)
C5B C4B 1.388(2)
C8A C18A 1.443(2)
C11A C16A 1.390(2)
C14A C13A 1.396(2)
C14A C17A 1.505(2)
C4A C5A 1.384(2)
C4A C3A 1.385(2)
C1B C6B 1.395(2)
C1B C2B 1.398(2)
C1B C7B 1.490(2)
C11B C16B 1.386(2)
C11B C12B 1.390(2)
C13B C12B 1.382(2)
C13B C14B 1.392(2)
C3B C4B 1.384(2)
C3B C2B 1.387(2)
C8B C18B 1.440(2)
C8B C7B 1.475(2)
C2A C3A 1.386(2)
C6A C5A 1.385(2)
C16B C15B 1.385(2)
C14B C15B 1.386(3)
C14B C17B 1.507(2)
